data_1567139
loop_
_publ_author_name
'Townrow, Oliver P. E.'
'Duckett, Simon B.'
'Weller, Andrew S.'
'Goicoechea, Jose M.'

_publ_section_title
;
 Zintl cluster supported low coordinate Rh(i) centers for catalytic H/D
 exchange between H2 and D2
;
_journal_name_full 'Chemical Science'
_journal_paper_doi 10.1039/D2SC02552C
_journal_year 2022
_chemical_formula_moiety 'C37 H93 Ge9 Rh Si12 W'
_chemical_formula_sum 'C37 H93 Ge9 Rh Si12 W'
_chemical_formula_weight 1815.26
_chemical_name_systematic
;
 Ge9{Si(SiMe3)}3RhH2W(Cp)2
;
_space_group_crystal_system monoclinic
_space_group_IT_number 14
_space_group_name_Hall '-P 2ybc'
_space_group_name_H-M_alt 'P 1 21/c 1'
_atom_sites_solution_hydrogens mixed
_audit_creation_method SHELXL-2018/1
_audit_update_record
;
2022-02-28 deposited with the CCDC.	2022-06-09 downloaded from the CCDC.
;
_cell_angle_alpha 90
_cell_angle_beta 101.5750(10)
_cell_angle_gamma 90
_cell_formula_units_Z 4
_cell_length_a 14.27830(10)
_cell_length_b 25.64300(10)
_cell_length_c 19.84610(10)
_cell_measurement_reflns_used 123473
_cell_measurement_temperature 150(2)
_cell_measurement_theta_max 76.4680
_cell_measurement_theta_min 3.8540
_cell_volume 7118.64(7)
_computing_cell_refinement 'CrysAlisPro 1.171.41.81a (Rigaku OD, 2020)'
_computing_data_collection 'CrysAlisPro 1.171.41.81a (Rigaku OD, 2020)'
_computing_data_reduction 'CrysAlisPro 1.171.41.81a (Rigaku OD, 2020)'
_computing_structure_refinement 'SHELXL-2018/1 (Sheldrick, 2018)'
_computing_structure_solution 'SHELXT 2014/5 (Sheldrick, 2014)'
_diffrn_ambient_temperature 150(2)
_diffrn_detector 'CCD plate'
_diffrn_detector_area_resol_mean 10.5035
_diffrn_detector_type Atlas
_diffrn_measured_fraction_theta_full 1.000
_diffrn_measured_fraction_theta_max 0.997
_diffrn_measurement_device 'four-circle diffractometer'
_diffrn_measurement_device_type 'SuperNova, Dual, Cu at home/near, Atlas'
_diffrn_measurement_method '\w scans'
_diffrn_radiation_type CuK\a
_diffrn_radiation_wavelength 1.54184
_diffrn_reflns_av_R_equivalents 0.0545
_diffrn_reflns_av_unetI/netI 0.0172
_diffrn_reflns_Laue_measured_fraction_full 1.000
_diffrn_reflns_Laue_measured_fraction_max 0.997
_diffrn_reflns_limit_h_max 18
_diffrn_reflns_limit_h_min -17
_diffrn_reflns_limit_k_max 29
_diffrn_reflns_limit_k_min -32
_diffrn_reflns_limit_l_max 24
_diffrn_reflns_limit_l_min -24
_diffrn_reflns_number 196412
_diffrn_reflns_point_group_measured_fraction_full 1.000
_diffrn_reflns_point_group_measured_fraction_max 0.997
_diffrn_reflns_theta_full 67.684
_diffrn_reflns_theta_max 76.490
_diffrn_reflns_theta_min 3.599
_diffrn_source 'micro-focus sealed X-ray tube'
_diffrn_source_type 'SuperNova (Cu) X-ray Source'
_exptl_absorpt_coefficient_mu 11.032
_exptl_absorpt_correction_T_max 1.00000
_exptl_absorpt_correction_T_min 0.65893
_exptl_absorpt_correction_type multi-scan
_exptl_absorpt_process_details
;
CrysAlisPro 1.171.41.81a (Rigaku Oxford Diffraction, 2020)
Empirical absorption correction using spherical harmonics,
implemented in SCALE3 ABSPACK scaling algorithm.
;
_exptl_crystal_colour black
_exptl_crystal_density_diffrn 1.694
_exptl_crystal_description block
_exptl_crystal_F_000 3560
_exptl_crystal_size_max 0.180
_exptl_crystal_size_mid 0.140
_exptl_crystal_size_min 0.100
_refine_diff_density_max 0.971
_refine_diff_density_min -0.776
_refine_diff_density_rms 0.086
_refine_ls_extinction_method none
_refine_ls_goodness_of_fit_ref 1.054
_refine_ls_hydrogen_treatment mixed
_refine_ls_matrix_type full
_refine_ls_number_parameters 668
_refine_ls_number_reflns 14900
_refine_ls_number_restraints 157
_refine_ls_restrained_S_all 1.117
_refine_ls_R_factor_all 0.0252
_refine_ls_R_factor_gt 0.0244
_refine_ls_shift/su_max 0.004
_refine_ls_shift/su_mean 0.000
_refine_ls_structure_factor_coef Fsqd
_refine_ls_weighting_details 'w=1/[\s^2^(Fo^2^)+(0.0332P)^2^+7.5677P] where P=(Fo^2^+2Fc^2^)/3'
_refine_ls_weighting_scheme calc
_refine_ls_wR_factor_gt 0.0623
_refine_ls_wR_factor_ref 0.0629
_reflns_Friedel_coverage 0.000
_reflns_number_gt 14470
_reflns_number_total 14900
_reflns_threshold_expression 'I > 2\s(I)'
_cod_data_source_file d2sc02552c3.cif
_cod_data_source_block OT445
_cod_original_sg_symbol_H-M 'P 21/c'
_cod_database_code 1567139
_shelx_shelxl_version_number 2018/1
_shelx_space_group_comment
;
The symmetry employed for this shelxl refinement is uniquely defined
by the following loop, which should always be used as a source of
symmetry information in preference to the above space-group names.
They are only intended as comments.
;
_shelx_estimated_absorpt_t_min 0.241
_shelx_estimated_absorpt_t_max 0.405

loop_
_space_group_symop_operation_xyz
'x, y, z'
'-x, y+1/2, -z+1/2'
'-x, -y, -z'
'x, -y-1/2, z-1/2'

loop_
_atom_site_label
_atom_site_type_symbol
_atom_site_fract_x
_atom_site_fract_y
_atom_site_fract_z
_atom_site_U_iso_or_equiv
_atom_site_adp_type
_atom_site_occupancy
_atom_site_site_symmetry_order
_atom_site_calc_flag
_atom_site_refinement_flags_posn
_atom_site_refinement_flags_adp
_atom_site_refinement_flags_occupancy
_atom_site_disorder_assembly
_atom_site_disorder_group
W1 W 0.14956(3) 0.57978(2) 0.56040(2) 0.03417(8) Uani 0.8491(8) 1 d D . P A 1
Rh1 Rh 0.16275(2) 0.62554(2) 0.43167(2) 0.02081(6) Uani 0.8491(8) 1 d D . P A 1
Ge1 Ge 0.00371(8) 0.65361(3) 0.26206(6) 0.02219(14) Uani 0.8491(8) 1 d D . P A 1
Ge2 Ge 0.13242(9) 0.72208(3) 0.24507(6) 0.02140(13) Uani 0.8491(8) 1 d D . P A 1
Ge3 Ge 0.05547(3) 0.69286(2) 0.37617(2) 0.02442(8) Uani 0.8491(8) 1 d D . P A 1
Ge4 Ge 0.08231(3) 0.57481(2) 0.33360(2) 0.02225(8) Uani 0.8491(8) 1 d D . P A 1
Ge5 Ge 0.12762(12) 0.62595(6) 0.19229(7) 0.02273(15) Uani 0.8491(8) 1 d D . P A 1
Ge6 Ge 0.28970(9) 0.66769(3) 0.25831(7) 0.02192(14) Uani 0.8491(8) 1 d D . P A 1
Ge7 Ge 0.22978(9) 0.70331(4) 0.36774(7) 0.01907(14) Uani 0.8491(8) 1 d D . P A 1
Ge8 Ge 0.23381(10) 0.57206(4) 0.28804(6) 0.02233(14) Uani 0.8491(8) 1 d D . P A 1
Ge9 Ge 0.31233(10) 0.61635(4) 0.39423(8) 0.02215(15) Uani 0.8491(8) 1 d D . P A 1
W1A W 0.13535(16) 0.56600(8) 0.54862(11) 0.0204(3) Uani 0.1509(8) 1 d D . P A 2
Rh1A Rh 0.16591(8) 0.58359(5) 0.41143(6) 0.0238(4) Uani 0.1509(8) 1 d D . P A 2
Ge1A Ge 0.0069(5) 0.6446(2) 0.2596(4) 0.02219(14) Uani 0.1509(8) 1 d D . P A 2
Ge2A Ge 0.1334(6) 0.7134(2) 0.2482(4) 0.02140(13) Uani 0.1509(8) 1 d D . P A 2
Ge3A Ge 0.08350(17) 0.66727(11) 0.38594(10) 0.0262(5) Uani 0.1509(8) 1 d D . P A 2
Ge4A Ge 0.05727(15) 0.55612(10) 0.30819(13) 0.0238(4) Uani 0.1509(8) 1 d D . P A 2
Ge5A Ge 0.1306(7) 0.6204(4) 0.1866(5) 0.02273(15) Uani 0.1509(8) 1 d D . P A 2
Ge6A Ge 0.2913(6) 0.6588(3) 0.2569(4) 0.02192(14) Uani 0.1509(8) 1 d D . P A 2
Ge7A Ge 0.2357(6) 0.6957(3) 0.3703(4) 0.01907(14) Uani 0.1509(8) 1 d D . P A 2
Ge8A Ge 0.2329(6) 0.5661(3) 0.2806(4) 0.02233(14) Uani 0.1509(8) 1 d D . P A 2
Ge9A Ge 0.3141(6) 0.6084(3) 0.3928(5) 0.02215(15) Uani 0.1509(8) 1 d D . P A 2
C1 C -0.2055(3) 0.74997(14) 0.3173(2) 0.0574(9) Uani 1 1 d . . . . .
H1A H -0.246982 0.758947 0.349331 0.086 Uiso 1 1 calc R U . . .
H1B H -0.207181 0.778128 0.283654 0.086 Uiso 1 1 calc R U . . .
H1C H -0.139799 0.745273 0.342824 0.086 Uiso 1 1 calc R U . . .
C2 C -0.2449(3) 0.63642(14) 0.33793(18) 0.0518(8) Uani 1 1 d . . . . .
H2A H -0.178402 0.629358 0.360067 0.078 Uiso 1 1 calc R U . . .
H2B H -0.274193 0.604517 0.316008 0.078 Uiso 1 1 calc R U . . .
H2C H -0.280418 0.648152 0.372592 0.078 Uiso 1 1 calc R U . . .
C3 C -0.3742(2) 0.69919(19) 0.2234(2) 0.0630(10) Uani 1 1 d . . . . .
H3A H -0.416114 0.704901 0.256294 0.094 Uiso 1 1 calc R U . . .
H3B H -0.396115 0.668507 0.195209 0.094 Uiso 1 1 calc R U . . .
H3C H -0.376136 0.729864 0.193742 0.094 Uiso 1 1 calc R U . . .
C4 C -0.1921(4) 0.53165(13) 0.20527(19) 0.0662(12) Uani 1 1 d . . . . .
H4A H -0.206753 0.497953 0.182268 0.099 Uiso 1 1 calc R U . . .
H4B H -0.238756 0.538884 0.234186 0.099 Uiso 1 1 calc R U . . .
H4C H -0.127732 0.530567 0.233981 0.099 Uiso 1 1 calc R U . . .
C5 C -0.1169(3) 0.56662(17) 0.0806(2) 0.0686(12) Uani 1 1 d . . . . .
H5A H -0.050341 0.570254 0.104959 0.103 Uiso 1 1 calc R U . . .
H5B H -0.128730 0.589937 0.040699 0.103 Uiso 1 1 calc R U . . .
H5C H -0.128735 0.530482 0.065208 0.103 Uiso 1 1 calc R U . . .
C6 C -0.3233(3) 0.58550(17) 0.0882(3) 0.0710(12) Uani 1 1 d . . . . .
H6A H -0.328185 0.611685 0.051670 0.107 Uiso 1 1 calc R U . . .
H6B H -0.367443 0.594445 0.118395 0.107 Uiso 1 1 calc R U . . .
H6C H -0.339974 0.551132 0.067629 0.107 Uiso 1 1 calc R U . . .
C7 C -0.2683(3) 0.7347(2) 0.0528(3) 0.105(2) Uani 1 1 d . . . . .
H7A H -0.268643 0.764387 0.021605 0.158 Uiso 1 1 calc R U . . .
H7B H -0.317659 0.739792 0.080095 0.158 Uiso 1 1 calc R U . . .
H7C H -0.281347 0.702547 0.025912 0.158 Uiso 1 1 calc R U . . .
C8 C -0.1219(3) 0.79405(12) 0.1566(3) 0.0640(11) Uani 1 1 d . . . . .
H8A H -0.116054 0.821125 0.122799 0.096 Uiso 1 1 calc R U . . .
H8B H -0.061831 0.791498 0.190429 0.096 Uiso 1 1 calc R U . . .
H8C H -0.173960 0.803078 0.179960 0.096 Uiso 1 1 calc R U . . .
C9 C -0.0559(3) 0.71619(14) 0.05883(18) 0.0518(8) Uani 1 1 d . . . . .
H9A H -0.065678 0.681076 0.039185 0.078 Uiso 1 1 calc R U . . .
H9B H 0.008003 0.718498 0.088129 0.078 Uiso 1 1 calc R U . . .
H9C H -0.061585 0.741843 0.021631 0.078 Uiso 1 1 calc R U . . .
C10 C 0.2319(3) 0.75024(15) 0.57313(17) 0.0502(8) Uani 1 1 d . . . . .
H10A H 0.247158 0.738129 0.620920 0.075 Uiso 1 1 calc R U . . .
H10B H 0.194920 0.723384 0.544214 0.075 Uiso 1 1 calc R U . . .
H10C H 0.194168 0.782381 0.570397 0.075 Uiso 1 1 calc R U . . .
C11 C 0.4298(3) 0.70766(18) 0.56554(18) 0.0637(11) Uani 1 1 d . . . . .
H11A H 0.439102 0.700774 0.615007 0.095 Uiso 1 1 calc R U . . .
H11B H 0.491324 0.716578 0.553766 0.095 Uiso 1 1 calc R U . . .
H11C H 0.403665 0.676484 0.539937 0.095 Uiso 1 1 calc R U . . .
C12 C 0.4002(3) 0.82298(16) 0.58822(16) 0.0601(10) Uani 1 1 d . . . . .
H12A H 0.354489 0.851909 0.579649 0.090 Uiso 1 1 calc R U . . .
H12B H 0.457863 0.832222 0.571190 0.090 Uiso 1 1 calc R U . . .
H12C H 0.417181 0.816061 0.637734 0.090 Uiso 1 1 calc R U . . .
C13 C 0.5239(2) 0.72434(14) 0.39477(18) 0.0465(7) Uani 1 1 d . . . . .
H13A H 0.489295 0.696596 0.366159 0.070 Uiso 1 1 calc R U . . .
H13B H 0.533635 0.714248 0.443309 0.070 Uiso 1 1 calc R U . . .
H13C H 0.586092 0.729829 0.382105 0.070 Uiso 1 1 calc R U . . .
C14 C 0.5275(3) 0.83968(15) 0.42940(18) 0.0532(9) Uani 1 1 d . . . . .
H14A H 0.586498 0.843618 0.411791 0.080 Uiso 1 1 calc R U . . .
H14B H 0.543379 0.830803 0.478399 0.080 Uiso 1 1 calc R U . . .
H14C H 0.491580 0.872488 0.423293 0.080 Uiso 1 1 calc R U . . .
C15 C 0.4271(2) 0.80293(14) 0.28656(15) 0.0457(7) Uani 1 1 d . . . . .
H15A H 0.487293 0.804537 0.270071 0.069 Uiso 1 1 calc R U . . .
H15B H 0.394953 0.836843 0.279635 0.069 Uiso 1 1 calc R U . . .
H15C H 0.385737 0.776114 0.260897 0.069 Uiso 1 1 calc R U . . .
C16 C 0.1076(5) 0.8465(3) 0.4390(5) 0.179(5) Uani 1 1 d . . . . .
H16A H 0.073903 0.880054 0.434676 0.269 Uiso 1 1 calc R U . . .
H16B H 0.127822 0.837591 0.487712 0.269 Uiso 1 1 calc R U . . .
H16C H 0.064745 0.819387 0.415577 0.269 Uiso 1 1 calc R U . . .
C17 C 0.1766(4) 0.86461(15) 0.30651(18) 0.0728(14) Uani 1 1 d . . . . .
H17A H 0.132058 0.837501 0.285003 0.109 Uiso 1 1 calc R U . . .
H17B H 0.233166 0.864614 0.285575 0.109 Uiso 1 1 calc R U . . .
H17C H 0.145157 0.898717 0.299571 0.109 Uiso 1 1 calc R U . . .
C18 C 0.2810(6) 0.91050(18) 0.4365(4) 0.149(4) Uani 1 1 d . . . . .
H18A H 0.336537 0.915326 0.415115 0.224 Uiso 1 1 calc R U . . .
H18B H 0.302623 0.905912 0.486266 0.224 Uiso 1 1 calc R U . . .
H18C H 0.239530 0.941219 0.427725 0.224 Uiso 1 1 calc R U . . .
C19 C 0.0748(4) 0.4385(4) 0.2038(3) 0.159(4) Uani 1 1 d . . . . .
H19A H 0.061862 0.467815 0.232374 0.238 Uiso 1 1 calc R U . . .
H19B H 0.089434 0.407321 0.232461 0.238 Uiso 1 1 calc R U . . .
H19C H 0.018375 0.431979 0.167624 0.238 Uiso 1 1 calc R U . . .
C20 C 0.2262(4) 0.39486(14) 0.1287(2) 0.0736(14) Uani 1 1 d . . . . .
H20A H 0.251064 0.370850 0.166466 0.110 Uiso 1 1 calc R U . . .
H20B H 0.277769 0.404537 0.105102 0.110 Uiso 1 1 calc R U . . .
H20C H 0.174737 0.377783 0.096050 0.110 Uiso 1 1 calc R U . . .
C21 C 0.1371(4) 0.49926(17) 0.0895(2) 0.0833(17) Uani 1 1 d . . . . .
H21A H 0.085252 0.482477 0.056796 0.125 Uiso 1 1 calc R U . . .
H21B H 0.190328 0.506812 0.066598 0.125 Uiso 1 1 calc R U . . .
H21C H 0.113737 0.531853 0.105953 0.125 Uiso 1 1 calc R U . . .
C22 C 0.2303(3) 0.43624(14) 0.38971(19) 0.0496(8) Uani 1 1 d . . . . .
H22A H 0.248730 0.416751 0.432816 0.074 Uiso 1 1 calc R U . . .
H22B H 0.177718 0.418142 0.359366 0.074 Uiso 1 1 calc R U . . .
H22C H 0.209585 0.471368 0.399578 0.074 Uiso 1 1 calc R U . . .
C23 C 0.3683(3) 0.37317(12) 0.32357(19) 0.0495(8) Uani 1 1 d . . . . .
H23A H 0.379858 0.351362 0.364963 0.074 Uiso 1 1 calc R U . . .
H23B H 0.426395 0.374536 0.304376 0.074 Uiso 1 1 calc R U . . .
H23C H 0.315946 0.358279 0.289455 0.074 Uiso 1 1 calc R U . . .
C24 C 0.4384(2) 0.46998(16) 0.40871(19) 0.0555(9) Uani 1 1 d . . . . .
H24A H 0.422473 0.505714 0.419874 0.083 Uiso 1 1 calc R U . . .
H24B H 0.495145 0.470408 0.387967 0.083 Uiso 1 1 calc R U . . .
H24C H 0.451370 0.448997 0.450822 0.083 Uiso 1 1 calc R U . . .
C25 C 0.5155(2) 0.45252(14) 0.2145(2) 0.0492(8) Uani 1 1 d . . . . .
H25A H 0.571912 0.459833 0.194945 0.074 Uiso 1 1 calc R U . . .
H25B H 0.479757 0.423376 0.189676 0.074 Uiso 1 1 calc R U . . .
H25C H 0.535695 0.443357 0.263184 0.074 Uiso 1 1 calc R U . . .
C26 C 0.4059(3) 0.5292(2) 0.1127(3) 0.0840(16) Uani 1 1 d . . . . .
H26A H 0.361086 0.558596 0.106284 0.126 Uiso 1 1 calc R U . . .
H26B H 0.376150 0.499170 0.086235 0.126 Uiso 1 1 calc R U . . .
H26C H 0.464042 0.539083 0.096633 0.126 Uiso 1 1 calc R U . . .
C27 C 0.5061(3) 0.56495(18) 0.2572(3) 0.0883(18) Uani 1 1 d . . . . .
H27A H 0.520247 0.555320 0.305930 0.132 Uiso 1 1 calc R U . . .
H27B H 0.468277 0.597104 0.251038 0.132 Uiso 1 1 calc R U . . .
H27C H 0.566116 0.570525 0.241339 0.132 Uiso 1 1 calc R U . . .
C28 C 0.0652(3) 0.6273(2) 0.62092(19) 0.0682(13) Uani 1 1 d D . . . .
H28 H 0.098668 0.648945 0.656590 0.082 Uiso 1 1 calc R U . A 1
C29 C 0.0400(3) 0.5746(2) 0.6272(2) 0.0747(15) Uani 1 1 d D . . . .
H29 H 0.052743 0.554810 0.668463 0.090 Uiso 1 1 calc R U . A 1
C30 C -0.0072(3) 0.55606(18) 0.5626(2) 0.0660(12) Uani 1 1 d D . . . .
H30 H -0.030625 0.521743 0.551980 0.079 Uiso 1 1 calc R U . A 1
C31 C -0.0128(2) 0.59884(16) 0.51615(17) 0.0500(8) Uani 1 1 d D . . . .
H31 H -0.041862 0.598141 0.468704 0.060 Uiso 1 1 calc R U . A 1
C32 C 0.0314(2) 0.64175(15) 0.55180(17) 0.0489(8) Uani 1 1 d D . . . .
H32 H 0.037739 0.675249 0.532774 0.059 Uiso 1 1 calc R U . A 1
C33 C 0.240(2) 0.5383(8) 0.6520(9) 0.0561(19) Uani 0.521(9) 1 d D U P A 1
H33 H 0.217570 0.532026 0.693041 0.067 Uiso 0.521(9) 1 calc R U P A 1
C34 C 0.2279(7) 0.5051(3) 0.5930(6) 0.065(2) Uani 0.521(9) 1 d D U P A 1
H34 H 0.193584 0.473082 0.587084 0.078 Uiso 0.521(9) 1 calc R U P A 1
C35 C 0.276(4) 0.5287(14) 0.5448(15) 0.0478(10) Uani 0.521(9) 1 d D U P A 1
H35 H 0.279835 0.515442 0.500713 0.057 Uiso 0.521(9) 1 calc R U P A 1
C36 C 0.3172(7) 0.5745(4) 0.5740(4) 0.0449(19) Uani 0.521(9) 1 d D U P A 1
H36 H 0.356028 0.597389 0.553662 0.054 Uiso 0.521(9) 1 calc R U P A 1
C37 C 0.2922(5) 0.5818(3) 0.6381(3) 0.0517(19) Uani 0.521(9) 1 d D U P A 1
H37 H 0.307855 0.611282 0.667130 0.062 Uiso 0.521(9) 1 calc R U P A 1
C33A C 0.2031(6) 0.5062(3) 0.6239(3) 0.045(2) Uani 0.479(9) 1 d D U P A 2
H33A H 0.163930 0.486731 0.648104 0.054 Uiso 0.479(9) 1 calc R U P A 2
C34A C 0.2169(6) 0.4948(3) 0.5575(4) 0.0451(18) Uani 0.479(9) 1 d D U P A 2
H34A H 0.187380 0.467463 0.528571 0.054 Uiso 0.479(9) 1 calc R U P A 2
C35A C 0.284(4) 0.5320(15) 0.5417(16) 0.0478(10) Uani 0.479(9) 1 d D U P A 2
H35A H 0.308840 0.533314 0.500895 0.057 Uiso 0.479(9) 1 calc R U P A 2
C36A C 0.3047(7) 0.5660(5) 0.5976(6) 0.056(2) Uani 0.479(9) 1 d D U P A 2
H36A H 0.346218 0.595211 0.600399 0.068 Uiso 0.479(9) 1 calc R U P A 2
C37A C 0.256(2) 0.5506(9) 0.6492(10) 0.0561(19) Uani 0.479(9) 1 d D U P A 2
H37A H 0.257593 0.567087 0.692361 0.067 Uiso 0.479(9) 1 calc R U P A 2
Si1 Si -0.15240(4) 0.66415(2) 0.19336(3) 0.02209(12) Uani 1 1 d . . . . .
Si2 Si -0.24825(5) 0.68826(3) 0.27158(4) 0.03256(15) Uani 1 1 d . . . . .
Si3 Si -0.19806(5) 0.58404(3) 0.13943(3) 0.02847(14) Uani 1 1 d . . . . .
Si4 Si -0.14840(5) 0.72987(3) 0.11158(4) 0.03795(17) Uani 1 1 d . . . . .
Si5 Si 0.31119(4) 0.77731(2) 0.42313(3) 0.02158(12) Uani 1 1 d . . . . .
Si6 Si 0.34473(5) 0.76320(3) 0.54247(3) 0.02949(14) Uani 1 1 d . . . . .
Si7 Si 0.45268(5) 0.78621(3) 0.38089(4) 0.03134(14) Uani 1 1 d . . . . .
Si8 Si 0.21294(6) 0.85142(3) 0.39943(4) 0.03879(17) Uani 1 1 d . . . . .
Si9 Si 0.29798(4) 0.49323(2) 0.24740(4) 0.02675(13) Uani 1 1 d . . . . .
Si10 Si 0.17872(6) 0.45476(4) 0.16382(5) 0.0449(2) Uani 1 1 d . . . . .
Si11 Si 0.33532(5) 0.44096(3) 0.34643(4) 0.03404(15) Uani 1 1 d . . . . .
Si12 Si 0.43738(5) 0.51166(3) 0.20624(5) 0.03928(17) Uani 1 1 d . . . . .
H1 H 0.124(3) 0.5602(19) 0.470(2) 0.077(14) Uiso 1 1 d . . . . .
H2 H 0.199(3) 0.6372(19) 0.536(2) 0.079(14) Uiso 1 1 d . . . . .

loop_
_atom_site_aniso_label
_atom_site_aniso_U_11
_atom_site_aniso_U_22
_atom_site_aniso_U_33
_atom_site_aniso_U_23
_atom_site_aniso_U_13
_atom_site_aniso_U_12
W1 0.03220(17) 0.0508(2) 0.02168(15) 0.01605(13) 0.01053(12) 0.01349(14)
Rh1 0.02037(10) 0.02711(12) 0.01510(9) 0.00427(7) 0.00391(7) 0.00179(7)
Ge1 0.01776(15) 0.0233(4) 0.02390(17) -0.0010(3) 0.00021(11) 0.0016(3)
Ge2 0.02731(13) 0.0175(4) 0.01804(18) 0.0011(3) 0.00134(12) 0.0012(3)
Ge3 0.02284(17) 0.0296(2) 0.02109(16) 0.00041(14) 0.00515(12) 0.00574(15)
Ge4 0.02183(17) 0.02160(18) 0.02312(18) 0.00267(14) 0.00405(14) -0.00065(14)
Ge5 0.02713(18) 0.0229(4) 0.0169(3) -0.0047(2) 0.00124(19) 0.0003(2)
Ge6 0.02245(13) 0.0238(4) 0.02091(14) -0.0014(3) 0.00766(10) -0.0025(3)
Ge7 0.0240(2) 0.0167(4) 0.01529(16) -0.0014(2) 0.00104(15) -0.0003(2)
Ge8 0.02277(13) 0.0163(3) 0.0266(3) -0.0062(2) 0.0018(2) 0.0041(2)
Ge9 0.02125(14) 0.0229(4) 0.02204(15) 0.0014(3) 0.00365(11) 0.0039(3)
W1A 0.0198(5) 0.0260(7) 0.0151(6) 0.0039(4) 0.0027(4) -0.0043(4)
Rh1A 0.0242(6) 0.0305(7) 0.0172(5) 0.0051(4) 0.0049(4) 0.0017(4)
Ge1A 0.01776(15) 0.0233(4) 0.02390(17) -0.0010(3) 0.00021(11) 0.0016(3)
Ge2A 0.02731(13) 0.0175(4) 0.01804(18) 0.0011(3) 0.00134(12) 0.0012(3)
Ge3A 0.0275(10) 0.0290(12) 0.0239(9) -0.0006(8) 0.0099(8) -0.0025(9)
Ge4A 0.0197(9) 0.0240(10) 0.0265(11) 0.0028(9) 0.0017(8) -0.0020(8)
Ge5A 0.02713(18) 0.0229(4) 0.0169(3) -0.0047(2) 0.00124(19) 0.0003(2)
Ge6A 0.02245(13) 0.0238(4) 0.02091(14) -0.0014(3) 0.00766(10) -0.0025(3)
Ge7A 0.0240(2) 0.0167(4) 0.01529(16) -0.0014(2) 0.00104(15) -0.0003(2)
Ge8A 0.02277(13) 0.0163(3) 0.0266(3) -0.0062(2) 0.0018(2) 0.0041(2)
Ge9A 0.02125(14) 0.0229(4) 0.02204(15) 0.0014(3) 0.00365(11) 0.0039(3)
C1 0.062(2) 0.0439(18) 0.071(2) -0.0194(17) 0.0264(19) 0.0014(16)
C2 0.061(2) 0.0535(19) 0.0461(18) 0.0072(15) 0.0223(16) 0.0006(16)
C3 0.0301(15) 0.092(3) 0.067(2) -0.005(2) 0.0103(15) 0.0194(17)
C4 0.119(4) 0.0296(15) 0.0436(18) 0.0064(13) 0.001(2) -0.0152(19)
C5 0.079(3) 0.062(2) 0.074(3) -0.039(2) 0.039(2) -0.023(2)
C6 0.046(2) 0.062(2) 0.090(3) -0.013(2) -0.023(2) -0.0104(17)
C7 0.044(2) 0.134(5) 0.119(4) 0.095(4) -0.027(2) -0.016(2)
C8 0.073(2) 0.0262(14) 0.107(3) 0.0133(17) 0.052(2) 0.0044(15)
C9 0.066(2) 0.0481(18) 0.0453(17) 0.0130(14) 0.0200(16) -0.0034(16)
C10 0.0520(18) 0.066(2) 0.0375(15) -0.0049(15) 0.0194(14) -0.0106(16)
C11 0.073(2) 0.082(3) 0.0318(16) 0.0116(16) 0.0004(15) 0.038(2)
C12 0.078(3) 0.071(2) 0.0280(14) -0.0177(15) 0.0043(15) -0.034(2)
C13 0.0317(14) 0.0582(19) 0.0527(18) -0.0006(15) 0.0160(13) 0.0051(13)
C14 0.0484(18) 0.063(2) 0.0483(18) -0.0134(16) 0.0085(14) -0.0301(16)
C15 0.0539(18) 0.0530(18) 0.0317(14) 0.0009(13) 0.0122(13) -0.0204(15)
C16 0.142(6) 0.164(7) 0.279(11) 0.155(8) 0.155(7) 0.123(6)
C17 0.121(4) 0.048(2) 0.0385(18) -0.0005(15) -0.012(2) 0.039(2)
C18 0.223(8) 0.040(2) 0.128(5) -0.038(3) -0.103(6) 0.045(4)
C19 0.075(3) 0.322(11) 0.090(4) -0.106(6) 0.042(3) -0.125(6)
C20 0.133(4) 0.0285(16) 0.053(2) -0.0136(15) 0.004(2) 0.008(2)
C21 0.089(3) 0.068(3) 0.072(3) -0.044(2) -0.037(2) 0.039(2)
C22 0.0515(18) 0.0456(17) 0.058(2) -0.0003(15) 0.0254(16) 0.0041(14)
C23 0.061(2) 0.0296(14) 0.060(2) 0.0053(13) 0.0185(16) 0.0173(14)
C24 0.0419(17) 0.066(2) 0.053(2) -0.0087(17) -0.0034(15) 0.0076(16)
C25 0.0347(15) 0.0489(18) 0.067(2) -0.0045(16) 0.0180(14) 0.0141(13)
C26 0.066(3) 0.100(4) 0.089(3) 0.050(3) 0.022(2) -0.008(2)
C27 0.043(2) 0.062(2) 0.169(5) -0.051(3) 0.044(3) -0.0266(18)
C28 0.060(2) 0.113(4) 0.0367(17) 0.007(2) 0.0226(16) 0.042(2)
C29 0.066(2) 0.122(4) 0.050(2) 0.049(2) 0.047(2) 0.043(2)
C30 0.0451(19) 0.079(3) 0.087(3) 0.033(2) 0.044(2) 0.0114(18)
C31 0.0282(14) 0.080(2) 0.0454(17) 0.0201(17) 0.0159(12) 0.0152(15)
C32 0.0396(16) 0.065(2) 0.0464(17) 0.0169(16) 0.0190(13) 0.0246(15)
C33 0.061(8) 0.073(9) 0.0299(19) 0.031(4) -0.001(2) 0.023(4)
C34 0.070(5) 0.046(4) 0.080(8) 0.029(4) 0.019(6) 0.023(4)
C35 0.039(6) 0.058(4) 0.048(2) 0.014(3) 0.0121(15) 0.0229(17)
C36 0.029(3) 0.071(5) 0.035(4) 0.014(3) 0.008(3) 0.018(3)
C37 0.042(4) 0.083(5) 0.026(3) 0.008(3) -0.004(3) 0.021(3)
C33A 0.059(4) 0.062(4) 0.017(3) 0.027(3) 0.016(3) 0.033(3)
C34A 0.058(4) 0.056(4) 0.026(3) 0.017(3) 0.021(3) 0.030(3)
C35A 0.039(6) 0.058(4) 0.048(2) 0.014(3) 0.0121(15) 0.0229(17)
C36A 0.025(4) 0.079(6) 0.060(7) 0.015(5) -0.005(4) 0.021(3)
C37A 0.061(8) 0.073(9) 0.0299(19) 0.031(4) -0.001(2) 0.023(4)
Si1 0.0183(3) 0.0195(3) 0.0271(3) 0.0022(2) 0.0014(2) 0.0006(2)
Si2 0.0249(3) 0.0331(3) 0.0409(4) -0.0026(3) 0.0096(3) 0.0038(3)
Si3 0.0316(3) 0.0257(3) 0.0249(3) 0.0000(2) -0.0020(3) -0.0048(3)
Si4 0.0269(3) 0.0347(4) 0.0501(4) 0.0213(3) 0.0026(3) 0.0009(3)
Si5 0.0230(3) 0.0225(3) 0.0181(3) -0.0038(2) 0.0015(2) -0.0007(2)
Si6 0.0316(3) 0.0382(4) 0.0173(3) -0.0039(3) 0.0015(2) -0.0011(3)
Si7 0.0283(3) 0.0385(4) 0.0277(3) -0.0034(3) 0.0067(3) -0.0106(3)
Si8 0.0529(5) 0.0290(4) 0.0344(4) 0.0021(3) 0.0084(3) 0.0146(3)
Si9 0.0187(3) 0.0193(3) 0.0421(4) -0.0062(3) 0.0057(3) 0.0006(2)
Si10 0.0355(4) 0.0525(5) 0.0479(5) -0.0285(4) 0.0108(3) -0.0119(3)
Si11 0.0301(3) 0.0285(3) 0.0438(4) -0.0025(3) 0.0081(3) 0.0069(3)
Si12 0.0273(3) 0.0293(3) 0.0644(5) 0.0009(3) 0.0168(3) -0.0004(3)

loop_
_atom_type_symbol
_atom_type_description
_atom_type_scat_dispersion_real
_atom_type_scat_dispersion_imag
_atom_type_scat_source
C C 0.0181 0.0091 'International Tables Vol C Tables 4.2.6.8 and 6.1.1.4'
H H 0.0000 0.0000 'International Tables Vol C Tables 4.2.6.8 and 6.1.1.4'
Si Si 0.2541 0.3302 'International Tables Vol C Tables 4.2.6.8 and 6.1.1.4'
Ge Ge -1.0885 0.8855 'International Tables Vol C Tables 4.2.6.8 and 6.1.1.4'
Rh Rh 0.0927 3.6045 'International Tables Vol C Tables 4.2.6.8 and 6.1.1.4'
W W -5.4734 5.5774 'International Tables Vol C Tables 4.2.6.8 and 6.1.1.4'

loop_
_geom_angle_atom_site_label_1
_geom_angle_atom_site_label_2
_geom_angle_atom_site_label_3
_geom_angle
_geom_angle_site_symmetry_1
_geom_angle_site_symmetry_3
_geom_angle_publ_flag
C28 W1 C34 127.1(3) . . ?
C28 W1 C29 36.72(17) . . ?
C34 W1 C29 98.3(3) . . ?
C28 W1 C33 96.2(5) . . ?
C34 W1 C33 36.9(4) . . ?
C29 W1 C33 81.6(5) . . ?
C28 W1 C37 97.4(2) . . ?
C34 W1 C37 60.2(3) . . ?
C29 W1 C37 103.5(2) . . ?
C33 W1 C37 35.6(4) . . ?
C28 W1 C32 36.25(12) . . ?
C34 W1 C32 157.8(3) . . ?
C29 W1 C32 59.82(13) . . ?
C33 W1 C32 132.4(5) . . ?
C37 W1 C32 125.0(2) . . ?
C28 W1 C35 155.2(9) . . ?
C34 W1 C35 36.4(6) . . ?
C29 W1 C35 134.7(7) . . ?
C33 W1 C35 60.3(10) . . ?
C37 W1 C35 59.2(8) . . ?
C32 W1 C35 165.3(7) . . ?
C28 W1 C30 60.44(18) . . ?
C34 W1 C30 101.3(3) . . ?
C29 W1 C30 35.73(17) . . ?
C33 W1 C30 105.0(5) . . ?
C37 W1 C30 136.1(2) . . ?
C32 W1 C30 59.21(14) . . ?
C35 W1 C30 129.6(3) . . ?
C28 W1 C36 128.0(3) . . ?
C34 W1 C36 58.9(3) . . ?
C29 W1 C36 137.7(2) . . ?
C33 W1 C36 58.6(5) . . ?
C37 W1 C36 35.0(2) . . ?
C32 W1 C36 139.5(3) . . ?
C35 W1 C36 34.6(4) . . ?
C30 W1 C36 160.1(3) . . ?
C28 W1 C31 59.34(14) . . ?
C34 W1 C31 132.7(3) . . ?
C29 W1 C31 58.91(13) . . ?
C33 W1 C31 139.0(5) . . ?
C37 W1 C31 156.7(2) . . ?
C32 W1 C31 34.67(14) . . ?
C35 W1 C31 143.8(7) . . ?
C30 W1 C31 35.38(12) . . ?
C36 W1 C31 162.4(2) . . ?
C28 W1 Rh1 113.48(11) . . ?
C34 W1 Rh1 119.4(3) . . ?
C29 W1 Rh1 136.99(10) . . ?
C33 W1 Rh1 141.2(5) . . ?
C37 W1 Rh1 112.5(2) . . ?
C32 W1 Rh1 80.13(8) . . ?
C35 W1 Rh1 85.4(8) . . ?
C30 W1 Rh1 111.15(10) . . ?
C36 W1 Rh1 83.0(2) . . ?
C31 W1 Rh1 79.50(8) . . ?
C28 W1 H1 130.9(15) . . ?
C34 W1 H1 92.3(15) . . ?
C29 W1 H1 122.3(15) . . ?
C33 W1 H1 128.8(16) . . ?
C37 W1 H1 130.0(15) . . ?
C32 W1 H1 96.6(15) . . ?
C35 W1 H1 73.9(17) . . ?
C30 W1 H1 86.6(15) . . ?
C36 W1 H1 95.6(15) . . ?
C31 W1 H1 72.6(15) . . ?
Rh1 W1 H1 43.2(15) . . ?
C28 W1 H2 88.8(16) . . ?
C34 W1 H2 126.6(16) . . ?
C29 W1 H2 125.5(16) . . ?
C33 W1 H2 114.8(16) . . ?
C37 W1 H2 79.3(16) . . ?
C32 W1 H2 74.1(16) . . ?
C35 W1 H2 94.2(17) . . ?
C30 W1 H2 132.0(16) . . ?
C36 W1 H2 67.9(16) . . ?
C31 W1 H2 98.2(16) . . ?
Rh1 W1 H2 45.6(16) . . ?
H1 W1 H2 89(2) . . ?
Ge9 Rh1 Ge3 116.64(3) . . ?
Ge9 Rh1 Ge4 90.37(3) . . ?
Ge3 Rh1 Ge4 82.130(13) . . ?
Ge9 Rh1 Ge7 59.82(3) . . ?
Ge3 Rh1 Ge7 60.05(3) . . ?
Ge4 Rh1 Ge7 100.25(3) . . ?
Ge9 Rh1 W1 117.26(4) . . ?
Ge3 Rh1 W1 123.463(14) . . ?
Ge4 Rh1 W1 113.069(14) . . ?
Ge7 Rh1 W1 146.68(3) . . ?
Ge9 Rh1 H1 112.0(14) . . ?
Ge3 Rh1 H1 125.5(14) . . ?
Ge4 Rh1 H1 74.3(14) . . ?
Ge7 Rh1 H1 170.6(14) . . ?
W1 Rh1 H1 39.4(14) . . ?
Ge9 Rh1 H2 105.5(13) . . ?
Ge3 Rh1 H2 111.3(13) . . ?
Ge4 Rh1 H2 150.2(14) . . ?
Ge7 Rh1 H2 109.5(14) . . ?
W1 Rh1 H2 37.2(14) . . ?
H1 Rh1 H2 76.4(19) . . ?
Si1 Ge1 Ge3 123.75(4) . . ?
Si1 Ge1 Ge5 113.02(6) . . ?
Ge3 Ge1 Ge5 120.06(6) . . ?
Si1 Ge1 Ge4 130.86(5) . . ?
Ge3 Ge1 Ge4 78.29(4) . . ?
Ge5 Ge1 Ge4 79.03(4) . . ?
Si1 Ge1 Ge2 116.83(5) . . ?
Ge3 Ge1 Ge2 75.75(4) . . ?
Ge5 Ge1 Ge2 62.30(5) . . ?
Ge4 Ge1 Ge2 110.87(5) . . ?
Ge7 Ge2 Ge6 61.22(4) . . ?
Ge7 Ge2 Ge1 90.72(5) . . ?
Ge6 Ge2 Ge1 103.95(4) . . ?
Ge7 Ge2 Ge5 99.40(5) . . ?
Ge6 Ge2 Ge5 60.07(4) . . ?
Ge1 Ge2 Ge5 57.82(4) . . ?
Rh1 Ge3 Ge1 99.98(3) . . ?
Rh1 Ge3 Ge7 64.32(2) . . ?
Ge1 Ge3 Ge7 95.75(4) . . ?
Rh1 Ge4 Ge8 90.03(3) . . ?
Rh1 Ge4 Ge1 96.00(3) . . ?
Ge8 Ge4 Ge1 97.73(4) . . ?
Ge1 Ge5 Ge8 96.78(6) . . ?
Ge1 Ge5 Ge6 104.55(5) . . ?
Ge8 Ge5 Ge6 61.70(5) . . ?
Ge1 Ge5 Ge2 59.88(4) . . ?
Ge8 Ge5 Ge2 103.89(5) . . ?
Ge6 Ge5 Ge2 58.80(4) . . ?
Ge2 Ge6 Ge5 61.13(4) . . ?
Ge2 Ge6 Ge7 59.08(4) . . ?
Ge5 Ge6 Ge7 98.69(6) . . ?
Ge2 Ge6 Ge8 102.87(5) . . ?
Ge5 Ge6 Ge8 57.97(5) . . ?
Ge7 Ge6 Ge8 88.60(5) . . ?
Si5 Ge7 Ge9 116.35(6) . . ?
Si5 Ge7 Ge3 116.64(5) . . ?
Ge9 Ge7 Ge3 108.37(6) . . ?
Si5 Ge7 Ge2 113.96(4) . . ?
Ge9 Ge7 Ge2 119.89(6) . . ?
Ge3 Ge7 Ge2 74.57(4) . . ?
Si5 Ge7 Rh1 124.82(6) . . ?
Ge9 Ge7 Rh1 55.48(4) . . ?
Ge3 Ge7 Rh1 55.63(3) . . ?
Ge2 Ge7 Rh1 114.38(5) . . ?
Si5 Ge7 Ge6 116.47(6) . . ?
Ge9 Ge7 Ge6 69.68(5) . . ?
Ge3 Ge7 Ge6 119.92(6) . . ?
Ge2 Ge7 Ge6 59.70(4) . . ?
Rh1 Ge7 Ge6 109.91(4) . . ?
Si9 Ge8 Ge9 122.21(6) . . ?
Si9 Ge8 Ge4 123.69(5) . . ?
Ge9 Ge8 Ge4 87.47(5) . . ?
Si9 Ge8 Ge5 114.02(5) . . ?
Ge9 Ge8 Ge5 118.90(5) . . ?
Ge4 Ge8 Ge5 80.13(5) . . ?
Si9 Ge8 Ge6 122.73(6) . . ?
Ge9 Ge8 Ge6 70.20(5) . . ?
Ge4 Ge8 Ge6 111.72(5) . . ?
Ge5 Ge8 Ge6 60.34(5) . . ?
Rh1 Ge9 Ge8 91.69(6) . . ?
Rh1 Ge9 Ge7 64.70(4) . . ?
Ge8 Ge9 Ge7 96.66(6) . . ?
C30 W1A C34A 113.8(3) . . ?
C30 W1A C33A 97.4(3) . . ?
C34A W1A C33A 37.3(2) . . ?
C30 W1A C31 37.91(14) . . ?
C34A W1A C31 143.5(3) . . ?
C33A W1A C31 135.2(2) . . ?
C30 W1A C29 37.05(18) . . ?
C34A W1A C29 114.4(2) . . ?
C33A W1A C29 81.2(2) . . ?
C31 W1A C29 60.15(14) . . ?
C30 W1A C35A 150.8(6) . . ?
C34A W1A C35A 37.0(6) . . ?
C33A W1A C35A 60.1(9) . . ?
C31 W1A C35A 160.3(9) . . ?
C29 W1A C35A 139.1(9) . . ?
C30 W1A C37A 114.7(4) . . ?
C34A W1A C37A 60.4(6) . . ?
C33A W1A C37A 35.1(4) . . ?
C31 W1A C37A 141.1(6) . . ?
C29 W1A C37A 82.7(5) . . ?
C35A W1A C37A 58.4(10) . . ?
C30 W1A C36A 148.7(3) . . ?
C34A W1A C36A 59.1(4) . . ?
C33A W1A C36A 57.6(3) . . ?
C31 W1A C36A 157.4(3) . . ?
C29 W1A C36A 114.3(3) . . ?
C35A W1A C36A 34.2(5) . . ?
C37A W1A C36A 34.1(4) . . ?
C30 W1A C32 59.41(16) . . ?
C34A W1A C32 171.5(2) . . ?
C33A W1A C32 135.5(2) . . ?
C31 W1A C32 34.02(14) . . ?
C29 W1A C32 57.15(14) . . ?
C35A W1A C32 149.7(5) . . ?
C37A W1A C32 116.5(6) . . ?
C36A W1A C32 123.5(3) . . ?
C30 W1A C28 59.33(19) . . ?
C34A W1A C28 140.1(2) . . ?
C33A W1A C28 102.8(2) . . ?
C31 W1A C28 57.35(15) . . ?
C29 W1A C28 34.23(16) . . ?
C35A W1A C28 139.0(5) . . ?
C37A W1A C28 85.8(6) . . ?
C36A W1A C28 104.8(3) . . ?
C32 W1A C28 33.26(12) . . ?
C30 W1A Rh1A 118.26(15) . . ?
C34A W1A Rh1A 91.63(19) . . ?
C33A W1A Rh1A 128.0(2) . . ?
C31 W1A Rh1A 89.00(11) . . ?
C29 W1A Rh1A 149.03(14) . . ?
C35A W1A Rh1A 71.9(9) . . ?
C37A W1A Rh1A 126.6(5) . . ?
C36A W1A Rh1A 92.9(3) . . ?
C32 W1A Rh1A 96.18(11) . . ?
C28 W1A Rh1A 127.28(13) . . ?
C30 W1A H1 102.0(18) . . ?
C34A W1A H1 87.1(18) . . ?
C33A W1A H1 123.9(18) . . ?
C31 W1A H1 80.9(18) . . ?
C29 W1A H1 138.0(18) . . ?
C35A W1A H1 80(2) . . ?
C37A W1A H1 138.0(19) . . ?
C36A W1A H1 107.6(18) . . ?
C32 W1A H1 99.1(18) . . ?
C28 W1A H1 132.4(18) . . ?
Rh1A W1A H1 20.7(18) . . ?
C30 W1A H2 125.0(13) . . ?
C34A W1A H2 121.0(14) . . ?
C33A W1A H2 123.1(14) . . ?
C31 W1A H2 92.5(13) . . ?
C29 W1A H2 109.4(13) . . ?
C35A W1A H2 84.2(15) . . ?
C37A W1A H2 89.3(14) . . ?
C36A W1A H2 67.9(14) . . ?
C32 W1A H2 65.6(13) . . ?
C28 W1A H2 75.4(13) . . ?
Rh1A W1A H2 66.2(13) . . ?
H1 W1A H2 86(2) . . ?
Ge9A Rh1A Ge4A 113.4(2) . . ?
Ge9A Rh1A Ge3A 98.2(2) . . ?
Ge4A Rh1A Ge3A 83.12(8) . . ?
Ge9A Rh1A W1A 120.8(2) . . ?
Ge4A Rh1A W1A 124.32(7) . . ?
Ge3A Rh1A W1A 100.07(7) . . ?
Ge9A Rh1A Ge8A 55.7(3) . . ?
Ge4A Rh1A Ge8A 58.64(17) . . ?
Ge3A Rh1A Ge8A 100.19(17) . . ?
W1A Rh1A Ge8A 159.74(17) . . ?
Ge9A Rh1A H1 137.8(18) . . ?
Ge4A Rh1A H1 104.3(18) . . ?
Ge3A Rh1A H1 104.6(18) . . ?
W1A Rh1A H1 20.7(18) . . ?
Ge8A Rh1A H1 147.9(18) . . ?
Si1 Ge1A Ge4A 123.8(3) . . ?
Si1 Ge1A Ge2A 114.1(3) . . ?
Ge4A Ge1A Ge2A 120.1(3) . . ?
Si1 Ge1A Ge5A 114.6(4) . . ?
Ge4A Ge1A Ge5A 79.8(3) . . ?
Ge2A Ge1A Ge5A 62.7(3) . . ?
Si1 Ge1A Ge3A 130.0(3) . . ?
Ge4A Ge1A Ge3A 78.4(2) . . ?
Ge2A Ge1A Ge3A 76.3(3) . . ?
Ge5A Ge1A Ge3A 113.2(3) . . ?
Ge1A Ge2A Ge7A 94.1(3) . . ?
Ge1A Ge2A Ge6A 103.8(3) . . ?
Ge7A Ge2A Ge6A 62.2(3) . . ?
Ge1A Ge2A Ge5A 58.8(3) . . ?
Ge7A Ge2A Ge5A 103.0(3) . . ?
Ge6A Ge2A Ge5A 59.3(3) . . ?
Ge7A Ge3A Rh1A 83.19(18) . . ?
Ge7A Ge3A Ge1A 99.4(3) . . ?
Rh1A Ge3A Ge1A 95.48(16) . . ?
Rh1A Ge4A Ge1A 98.5(2) . . ?
Rh1A Ge4A Ge8A 71.21(17) . . ?
Ge1A Ge4A Ge8A 92.5(3) . . ?
Ge8A Ge5A Ge1A 94.4(4) . . ?
Ge8A Ge5A Ge6A 60.2(3) . . ?
Ge1A Ge5A Ge6A 103.6(3) . . ?
Ge8A Ge5A Ge2A 101.5(4) . . ?
Ge1A Ge5A Ge2A 58.5(3) . . ?
Ge6A Ge5A Ge2A 59.5(3) . . ?
Ge8A Ge6A Ge5A 58.3(3) . . ?
Ge8A Ge6A Ge2A 101.4(3) . . ?
Ge5A Ge6A Ge2A 61.2(3) . . ?
Ge8A Ge6A Ge7A 90.6(3) . . ?
Ge5A Ge6A Ge7A 101.7(4) . . ?
Ge2A Ge6A Ge7A 58.5(3) . . ?
Ge3A Ge7A Si5 122.3(3) . . ?
Ge3A Ge7A Ge9A 95.2(3) . . ?
Si5 Ge7A Ge9A 122.5(4) . . ?
Ge3A Ge7A Ge2A 79.5(3) . . ?
Si5 Ge7A Ge2A 111.1(3) . . ?
Ge9A Ge7A Ge2A 117.9(4) . . ?
Ge3A Ge7A Ge6A 115.5(4) . . ?
Si5 Ge7A Ge6A 118.0(4) . . ?
Ge9A Ge7A Ge6A 68.9(3) . . ?
Ge2A Ge7A Ge6A 59.3(3) . . ?
Si9 Ge8A Ge9A 118.0(4) . . ?
Si9 Ge8A Ge5A 116.8(3) . . ?
Ge9A Ge8A Ge5A 120.3(4) . . ?
Si9 Ge8A Ge6A 122.9(4) . . ?
Ge9A Ge8A Ge6A 70.2(3) . . ?
Ge5A Ge8A Ge6A 61.5(3) . . ?
Si9 Ge8A Ge4A 116.1(3) . . ?
Ge9A Ge8A Ge4A 98.2(3) . . ?
Ge5A Ge8A Ge4A 77.3(3) . . ?
Ge6A Ge8A Ge4A 118.2(3) . . ?
Si9 Ge8A Rh1A 127.3(3) . . ?
Ge9A Ge8A Rh1A 48.7(2) . . ?
Ge5A Ge8A Rh1A 108.7(3) . . ?
Ge6A Ge8A Rh1A 101.1(3) . . ?
Ge4A Ge8A Rh1A 50.16(15) . . ?
Rh1A Ge9A Ge7A 83.3(3) . . ?
Rh1A Ge9A Ge8A 75.6(3) . . ?
Ge7A Ge9A Ge8A 96.7(4) . . ?
Si2 C1 H1A 109.5 . . ?
Si2 C1 H1B 109.5 . . ?
H1A C1 H1B 109.5 . . ?
Si2 C1 H1C 109.5 . . ?
H1A C1 H1C 109.5 . . ?
H1B C1 H1C 109.5 . . ?
Si2 C2 H2A 109.5 . . ?
Si2 C2 H2B 109.5 . . ?
H2A C2 H2B 109.5 . . ?
Si2 C2 H2C 109.5 . . ?
H2A C2 H2C 109.5 . . ?
H2B C2 H2C 109.5 . . ?
Si2 C3 H3A 109.5 . . ?
Si2 C3 H3B 109.5 . . ?
H3A C3 H3B 109.5 . . ?
Si2 C3 H3C 109.5 . . ?
H3A C3 H3C 109.5 . . ?
H3B C3 H3C 109.5 . . ?
Si3 C4 H4A 109.5 . . ?
Si3 C4 H4B 109.5 . . ?
H4A C4 H4B 109.5 . . ?
Si3 C4 H4C 109.5 . . ?
H4A C4 H4C 109.5 . . ?
H4B C4 H4C 109.5 . . ?
Si3 C5 H5A 109.5 . . ?
Si3 C5 H5B 109.5 . . ?
H5A C5 H5B 109.5 . . ?
Si3 C5 H5C 109.5 . . ?
H5A C5 H5C 109.5 . . ?
H5B C5 H5C 109.5 . . ?
Si3 C6 H6A 109.5 . . ?
Si3 C6 H6B 109.5 . . ?
H6A C6 H6B 109.5 . . ?
Si3 C6 H6C 109.5 . . ?
H6A C6 H6C 109.5 . . ?
H6B C6 H6C 109.5 . . ?
Si4 C7 H7A 109.5 . . ?
Si4 C7 H7B 109.5 . . ?
H7A C7 H7B 109.5 . . ?
Si4 C7 H7C 109.5 . . ?
H7A C7 H7C 109.5 . . ?
H7B C7 H7C 109.5 . . ?
Si4 C8 H8A 109.5 . . ?
Si4 C8 H8B 109.5 . . ?
H8A C8 H8B 109.5 . . ?
Si4 C8 H8C 109.5 . . ?
H8A C8 H8C 109.5 . . ?
H8B C8 H8C 109.5 . . ?
Si4 C9 H9A 109.5 . . ?
Si4 C9 H9B 109.5 . . ?
H9A C9 H9B 109.5 . . ?
Si4 C9 H9C 109.5 . . ?
H9A C9 H9C 109.5 . . ?
H9B C9 H9C 109.5 . . ?
Si6 C10 H10A 109.5 . . ?
Si6 C10 H10B 109.5 . . ?
H10A C10 H10B 109.5 . . ?
Si6 C10 H10C 109.5 . . ?
H10A C10 H10C 109.5 . . ?
H10B C10 H10C 109.5 . . ?
Si6 C11 H11A 109.5 . . ?
Si6 C11 H11B 109.5 . . ?
H11A C11 H11B 109.5 . . ?
Si6 C11 H11C 109.5 . . ?
H11A C11 H11C 109.5 . . ?
H11B C11 H11C 109.5 . . ?
Si6 C12 H12A 109.5 . . ?
Si6 C12 H12B 109.5 . . ?
H12A C12 H12B 109.5 . . ?
Si6 C12 H12C 109.5 . . ?
H12A C12 H12C 109.5 . . ?
H12B C12 H12C 109.5 . . ?
Si7 C13 H13A 109.5 . . ?
Si7 C13 H13B 109.5 . . ?
H13A C13 H13B 109.5 . . ?
Si7 C13 H13C 109.5 . . ?
H13A C13 H13C 109.5 . . ?
H13B C13 H13C 109.5 . . ?
Si7 C14 H14A 109.5 . . ?
Si7 C14 H14B 109.5 . . ?
H14A C14 H14B 109.5 . . ?
Si7 C14 H14C 109.5 . . ?
H14A C14 H14C 109.5 . . ?
H14B C14 H14C 109.5 . . ?
Si7 C15 H15A 109.5 . . ?
Si7 C15 H15B 109.5 . . ?
H15A C15 H15B 109.5 . . ?
Si7 C15 H15C 109.5 . . ?
H15A C15 H15C 109.5 . . ?
H15B C15 H15C 109.5 . . ?
Si8 C16 H16A 109.5 . . ?
Si8 C16 H16B 109.5 . . ?
H16A C16 H16B 109.5 . . ?
Si8 C16 H16C 109.5 . . ?
H16A C16 H16C 109.5 . . ?
H16B C16 H16C 109.5 . . ?
Si8 C17 H17A 109.5 . . ?
Si8 C17 H17B 109.5 . . ?
H17A C17 H17B 109.5 . . ?
Si8 C17 H17C 109.5 . . ?
H17A C17 H17C 109.5 . . ?
H17B C17 H17C 109.5 . . ?
Si8 C18 H18A 109.5 . . ?
Si8 C18 H18B 109.5 . . ?
H18A C18 H18B 109.5 . . ?
Si8 C18 H18C 109.5 . . ?
H18A C18 H18C 109.5 . . ?
H18B C18 H18C 109.5 . . ?
Si10 C19 H19A 109.5 . . ?
Si10 C19 H19B 109.5 . . ?
H19A C19 H19B 109.5 . . ?
Si10 C19 H19C 109.5 . . ?
H19A C19 H19C 109.5 . . ?
H19B C19 H19C 109.5 . . ?
Si10 C20 H20A 109.5 . . ?
Si10 C20 H20B 109.5 . . ?
H20A C20 H20B 109.5 . . ?
Si10 C20 H20C 109.5 . . ?
H20A C20 H20C 109.5 . . ?
H20B C20 H20C 109.5 . . ?
Si10 C21 H21A 109.5 . . ?
Si10 C21 H21B 109.5 . . ?
H21A C21 H21B 109.5 . . ?
Si10 C21 H21C 109.5 . . ?
H21A C21 H21C 109.5 . . ?
H21B C21 H21C 109.5 . . ?
Si11 C22 H22A 109.5 . . ?
Si11 C22 H22B 109.5 . . ?
H22A C22 H22B 109.5 . . ?
Si11 C22 H22C 109.5 . . ?
H22A C22 H22C 109.5 . . ?
H22B C22 H22C 109.5 . . ?
Si11 C23 H23A 109.5 . . ?
Si11 C23 H23B 109.5 . . ?
H23A C23 H23B 109.5 . . ?
Si11 C23 H23C 109.5 . . ?
H23A C23 H23C 109.5 . . ?
H23B C23 H23C 109.5 . . ?
Si11 C24 H24A 109.5 . . ?
Si11 C24 H24B 109.5 . . ?
H24A C24 H24B 109.5 . . ?
Si11 C24 H24C 109.5 . . ?
H24A C24 H24C 109.5 . . ?
H24B C24 H24C 109.5 . . ?
Si12 C25 H25A 109.5 . . ?
Si12 C25 H25B 109.5 . . ?
H25A C25 H25B 109.5 . . ?
Si12 C25 H25C 109.5 . . ?
H25A C25 H25C 109.5 . . ?
H25B C25 H25C 109.5 . . ?
Si12 C26 H26A 109.5 . . ?
Si12 C26 H26B 109.5 . . ?
H26A C26 H26B 109.5 . . ?
Si12 C26 H26C 109.5 . . ?
H26A C26 H26C 109.5 . . ?
H26B C26 H26C 109.5 . . ?
Si12 C27 H27A 109.5 . . ?
Si12 C27 H27B 109.5 . . ?
H27A C27 H27B 109.5 . . ?
Si12 C27 H27C 109.5 . . ?
H27A C27 H27C 109.5 . . ?
H27B C27 H27C 109.5 . . ?
C32 C28 C29 107.1(4) . . ?
C32 C28 W1 74.67(19) . . ?
C29 C28 W1 72.5(2) . . ?
C32 C28 W1A 72.7(2) . . ?
C29 C28 W1A 65.3(2) . . ?
C32 C28 H28 126.4 . . ?
C29 C28 H28 126.4 . . ?
W1 C28 H28 118.4 . . ?
C30 C29 C28 109.1(3) . . ?
C30 C29 W1 75.21(18) . . ?
C28 C29 W1 70.81(19) . . ?
C30 C29 W1A 65.51(18) . . ?
C28 C29 W1A 80.4(2) . . ?
C30 C29 H29 125.4 . . ?
C28 C29 H29 125.4 . . ?
W1 C29 H29 120.3 . . ?
C29 C30 C31 106.5(4) . . ?
C29 C30 W1A 77.4(2) . . ?
C31 C30 W1A 75.76(19) . . ?
C29 C30 W1 69.1(2) . . ?
C31 C30 W1 73.51(19) . . ?
C29 C30 H30 126.8 . . ?
C31 C30 H30 126.8 . . ?
W1 C30 H30 122.4 . . ?
C32 C31 C30 108.6(3) . . ?
C32 C31 W1A 81.14(19) . . ?
C30 C31 W1A 66.32(19) . . ?
C32 C31 W1 70.30(17) . . ?
C30 C31 W1 71.10(19) . . ?
C32 C31 H31 125.7 . . ?
C30 C31 H31 125.7 . . ?
W1 C31 H31 124.5 . . ?
C31 C32 C28 108.6(4) . . ?
C31 C32 W1 75.03(19) . . ?
C28 C32 W1 69.08(19) . . ?
C31 C32 W1A 64.84(18) . . ?
C28 C32 W1A 74.1(2) . . ?
C31 C32 H32 125.7 . . ?
C28 C32 H32 125.7 . . ?
W1 C32 H32 121.8 . . ?
C37 C33 C34 107.4(9) . . ?
C37 C33 W1 73.1(11) . . ?
C34 C33 W1 70.6(10) . . ?
C37 C33 H33 126.3 . . ?
C34 C33 H33 126.3 . . ?
W1 C33 H33 121.8 . . ?
C35 C34 C33 107.4(8) . . ?
C35 C34 W1 74(2) . . ?
C33 C34 W1 72.5(13) . . ?
C35 C34 H34 126.3 . . ?
C33 C34 H34 126.3 . . ?
W1 C34 H34 119.1 . . ?
C36 C35 C34 107.6(9) . . ?
C36 C35 W1 75(2) . . ?
C34 C35 W1 69.6(18) . . ?
C36 C35 H35 126.2 . . ?
C34 C35 H35 126.2 . . ?
W1 C35 H35 121.1 . . ?
C35 C36 C37 109.1(8) . . ?
C35 C36 W1 71(2) . . ?
C37 C36 W1 70.0(5) . . ?
C35 C36 H36 125.4 . . ?
C37 C36 H36 125.4 . . ?
W1 C36 H36 125.6 . . ?
C33 C37 C36 108.4(9) . . ?
C33 C37 W1 71.4(13) . . ?
C36 C37 W1 75.0(5) . . ?
C33 C37 H37 125.8 . . ?
C36 C37 H37 125.8 . . ?
W1 C37 H37 119.7 . . ?
C37A C33A C34A 110.0(9) . . ?
C37A C33A W1A 79.0(14) . . ?
C34A C33A W1A 68.7(5) . . ?
C37A C33A H33A 125.0 . . ?
C34A C33A H33A 125.0 . . ?
W1A C33A H33A 118.8 . . ?
C33A C34A C35A 107.1(9) . . ?
C33A C34A W1A 74.0(5) . . ?
C35A C34A W1A 78(3) . . ?
C33A C34A H34A 126.5 . . ?
C35A C34A H34A 126.5 . . ?
W1A C34A H34A 114.2 . . ?
C36A C35A C34A 106.8(10) . . ?
C36A C35A W1A 77(2) . . ?
C34A C35A W1A 65(2) . . ?
C36A C35A H35A 126.6 . . ?
C34A C35A H35A 126.6 . . ?
W1A C35A H35A 122.9 . . ?
C35A C36A C37A 110.1(10) . . ?
C35A C36A W1A 69(3) . . ?
C37A C36A W1A 71.8(14) . . ?
C35A C36A H36A 124.9 . . ?
C37A C36A H36A 124.9 . . ?
W1A C36A H36A 125.8 . . ?
C33A C37A C36A 105.9(10) . . ?
C33A C37A W1A 65.9(11) . . ?
C36A C37A W1A 74.1(12) . . ?
C33A C37A H37A 127.0 . . ?
C36A C37A H37A 127.0 . . ?
W1A C37A H37A 124.5 . . ?
Si3 Si1 Si4 110.85(4) . . ?
Si3 Si1 Si2 112.72(4) . . ?
Si4 Si1 Si2 111.47(4) . . ?
Si3 Si1 Ge1 107.69(3) . . ?
Si4 Si1 Ge1 109.09(4) . . ?
Si2 Si1 Ge1 104.70(4) . . ?
Si3 Si1 Ge1A 102.11(15) . . ?
Si4 Si1 Ge1A 111.75(18) . . ?
Si2 Si1 Ge1A 107.55(18) . . ?
C1 Si2 C2 107.58(19) . . ?
C1 Si2 C3 107.88(19) . . ?
C2 Si2 C3 110.56(19) . . ?
C1 Si2 Si1 111.55(12) . . ?
C2 Si2 Si1 110.08(12) . . ?
C3 Si2 Si1 109.16(13) . . ?
C5 Si3 C4 108.7(2) . . ?
C5 Si3 C6 108.2(2) . . ?
C4 Si3 C6 107.4(2) . . ?
C5 Si3 Si1 110.23(12) . . ?
C4 Si3 Si1 109.98(12) . . ?
C6 Si3 Si1 112.20(14) . . ?
C7 Si4 C8 108.1(3) . . ?
C7 Si4 C9 108.8(3) . . ?
C8 Si4 C9 109.42(17) . . ?
C7 Si4 Si1 109.42(14) . . ?
C8 Si4 Si1 109.37(14) . . ?
C9 Si4 Si1 111.65(11) . . ?
Si6 Si5 Si7 111.04(3) . . ?
Si6 Si5 Si8 108.59(4) . . ?
Si7 Si5 Si8 111.80(4) . . ?
Si6 Si5 Ge7 108.98(4) . . ?
Si7 Si5 Ge7 106.77(4) . . ?
Si8 Si5 Ge7 109.62(4) . . ?
Si6 Si5 Ge7A 106.17(19) . . ?
Si7 Si5 Ge7A 105.2(2) . . ?
Si8 Si5 Ge7A 113.88(17) . . ?
C10 Si6 C11 110.3(2) . . ?
C10 Si6 C12 107.26(17) . . ?
C11 Si6 C12 108.3(2) . . ?
C10 Si6 Si5 110.01(11) . . ?
C11 Si6 Si5 110.83(11) . . ?
C12 Si6 Si5 110.09(12) . . ?
C13 Si7 C14 107.83(17) . . ?
C13 Si7 C15 109.26(16) . . ?
C14 Si7 C15 108.66(15) . . ?
C13 Si7 Si5 110.21(10) . . ?
C14 Si7 Si5 109.22(12) . . ?
C15 Si7 Si5 111.57(11) . . ?
C16 Si8 C17 110.5(4) . . ?
C16 Si8 C18 107.0(5) . . ?
C17 Si8 C18 105.4(3) . . ?
C16 Si8 Si5 111.51(18) . . ?
C17 Si8 Si5 112.64(12) . . ?
C18 Si8 Si5 109.50(19) . . ?
Ge8A Si9 Si10 105.9(2) . . ?
Ge8A Si9 Si12 111.4(2) . . ?
Si10 Si9 Si12 112.64(4) . . ?
Ge8A Si9 Si11 105.5(2) . . ?
Si10 Si9 Si11 111.26(4) . . ?
Si12 Si9 Si11 109.89(4) . . ?
Si10 Si9 Ge8 108.49(4) . . ?
Si12 Si9 Ge8 110.59(4) . . ?
Si11 Si9 Ge8 103.59(5) . . ?
C19 Si10 C21 108.6(3) . . ?
C19 Si10 C20 110.8(3) . . ?
C21 Si10 C20 106.82(18) . . ?
C19 Si10 Si9 108.66(15) . . ?
C21 Si10 Si9 111.94(15) . . ?
C20 Si10 Si9 110.08(16) . . ?
C24 Si11 C22 108.51(18) . . ?
C24 Si11 C23 108.93(17) . . ?
C22 Si11 C23 108.25(16) . . ?
C24 Si11 Si9 109.94(14) . . ?
C22 Si11 Si9 110.59(12) . . ?
C23 Si11 Si9 110.57(12) . . ?
C27 Si12 C25 107.9(2) . . ?
C27 Si12 C26 110.9(3) . . ?
C25 Si12 C26 107.6(2) . . ?
C27 Si12 Si9 110.56(15) . . ?
C25 Si12 Si9 109.80(12) . . ?
C26 Si12 Si9 109.97(15) . . ?

loop_
_geom_bond_atom_site_label_1
_geom_bond_atom_site_label_2
_geom_bond_distance
_geom_bond_site_symmetry_2
_geom_bond_publ_flag
W1 C28 2.227(3) . ?
W1 C34 2.247(7) . ?
W1 C29 2.249(3) . ?
W1 C33 2.27(3) . ?
W1 C37 2.295(6) . ?
W1 C32 2.299(3) . ?
W1 C35 2.30(5) . ?
W1 C30 2.328(4) . ?
W1 C36 2.358(10) . ?
W1 C31 2.359(3) . ?
W1 Rh1 2.8517(5) . ?
W1 H1 1.82(5) . ?
W1 H2 1.74(5) . ?
Rh1 Ge9 2.4094(15) . ?
Rh1 Ge3 2.4214(5) . ?
Rh1 Ge4 2.4293(6) . ?
Rh1 Ge7 2.6439(12) . ?
Rh1 H1 1.97(5) . ?
Rh1 H2 2.05(5) . ?
Ge1 Si1 2.3834(13) . ?
Ge1 Ge3 2.4528(11) . ?
Ge1 Ge5 2.5560(16) . ?
Ge1 Ge4 2.5921(10) . ?
Ge1 Ge2 2.6120(14) . ?
Ge2 Ge7 2.5948(15) . ?
Ge2 Ge6 2.6116(15) . ?
Ge2 Ge5 2.6738(14) . ?
Ge3 Ge7 2.5419(14) . ?
Ge4 Ge8 2.5073(13) . ?
Ge5 Ge8 2.5814(18) . ?
Ge5 Ge6 2.6460(18) . ?
Ge6 Ge7 2.6511(16) . ?
Ge6 Ge8 2.6811(15) . ?
Ge7 Si5 2.3764(14) . ?
Ge7 Ge9 2.5278(12) . ?
Ge8 Si9 2.4233(11) . ?
Ge8 Ge9 2.4576(15) . ?
W1A C30 2.123(4) . ?
W1A C34A 2.153(8) . ?
W1A C33A 2.221(7) . ?
W1A C31 2.247(4) . ?
W1A C29 2.277(4) . ?
W1A C35A 2.32(6) . ?
W1A C37A 2.39(3) . ?
W1A C36A 2.419(10) . ?
W1A C32 2.453(4) . ?
W1A C28 2.472(4) . ?
W1A Rh1A 2.878(3) . ?
W1A H1 1.54(5) . ?
W1A H2 2.07(5) . ?
Rh1A Ge9A 2.309(9) . ?
Rh1A Ge4A 2.414(3) . ?
Rh1A Ge3A 2.451(3) . ?
Rh1A Ge8A 2.976(8) . ?
Rh1A H1 1.54(5) . ?
Ge1A Si1 2.440(7) . ?
Ge1A Ge4A 2.514(7) . ?
Ge1A Ge2A 2.566(10) . ?
Ge1A Ge5A 2.576(11) . ?
Ge1A Ge3A 2.592(8) . ?
Ge2A Ge7A 2.607(10) . ?
Ge2A Ge6A 2.630(10) . ?
Ge2A Ge5A 2.676(10) . ?
Ge3A Ge7A 2.370(9) . ?
Ge4A Ge8A 2.684(9) . ?
Ge5A Ge8A 2.542(11) . ?
Ge5A Ge6A 2.626(11) . ?
Ge6A Ge8A 2.593(10) . ?
Ge6A Ge7A 2.705(10) . ?
Ge7A Si5 2.488(8) . ?
Ge7A Ge9A 2.502(9) . ?
Ge8A Si9 2.244(7) . ?
Ge8A Ge9A 2.539(10) . ?
C1 Si2 1.865(4) . ?
C1 H1A 0.9800 . ?
C1 H1B 0.9800 . ?
C1 H1C 0.9800 . ?
C2 Si2 1.865(3) . ?
C2 H2A 0.9800 . ?
C2 H2B 0.9800 . ?
C2 H2C 0.9800 . ?
C3 Si2 1.881(3) . ?
C3 H3A 0.9800 . ?
C3 H3B 0.9800 . ?
C3 H3C 0.9800 . ?
C4 Si3 1.864(3) . ?
C4 H4A 0.9800 . ?
C4 H4B 0.9800 . ?
C4 H4C 0.9800 . ?
C5 Si3 1.857(4) . ?
C5 H5A 0.9800 . ?
C5 H5B 0.9800 . ?
C5 H5C 0.9800 . ?
C6 Si3 1.872(4) . ?
C6 H6A 0.9800 . ?
C6 H6B 0.9800 . ?
C6 H6C 0.9800 . ?
C7 Si4 1.872(4) . ?
C7 H7A 0.9800 . ?
C7 H7B 0.9800 . ?
C7 H7C 0.9800 . ?
C8 Si4 1.874(4) . ?
C8 H8A 0.9800 . ?
C8 H8B 0.9800 . ?
C8 H8C 0.9800 . ?
C9 Si4 1.876(4) . ?
C9 H9A 0.9800 . ?
C9 H9B 0.9800 . ?
C9 H9C 0.9800 . ?
C10 Si6 1.863(3) . ?
C10 H10A 0.9800 . ?
C10 H10B 0.9800 . ?
C10 H10C 0.9800 . ?
C11 Si6 1.868(4) . ?
C11 H11A 0.9800 . ?
C11 H11B 0.9800 . ?
C11 H11C 0.9800 . ?
C12 Si6 1.874(3) . ?
C12 H12A 0.9800 . ?
C12 H12B 0.9800 . ?
C12 H12C 0.9800 . ?
C13 Si7 1.875(3) . ?
C13 H13A 0.9800 . ?
C13 H13B 0.9800 . ?
C13 H13C 0.9800 . ?
C14 Si7 1.880(3) . ?
C14 H14A 0.9800 . ?
C14 H14B 0.9800 . ?
C14 H14C 0.9800 . ?
C15 Si7 1.884(3) . ?
C15 H15A 0.9800 . ?
C15 H15B 0.9800 . ?
C15 H15C 0.9800 . ?
C16 Si8 1.835(5) . ?
C16 H16A 0.9800 . ?
C16 H16B 0.9800 . ?
C16 H16C 0.9800 . ?
C17 Si8 1.844(4) . ?
C17 H17A 0.9800 . ?
C17 H17B 0.9800 . ?
C17 H17C 0.9800 . ?
C18 Si8 1.869(5) . ?
C18 H18A 0.9800 . ?
C18 H18B 0.9800 . ?
C18 H18C 0.9800 . ?
C19 Si10 1.865(5) . ?
C19 H19A 0.9800 . ?
C19 H19B 0.9800 . ?
C19 H19C 0.9800 . ?
C20 Si10 1.870(4) . ?
C20 H20A 0.9800 . ?
C20 H20B 0.9800 . ?
C20 H20C 0.9800 . ?
C21 Si10 1.866(5) . ?
C21 H21A 0.9800 . ?
C21 H21B 0.9800 . ?
C21 H21C 0.9800 . ?
C22 Si11 1.876(3) . ?
C22 H22A 0.9800 . ?
C22 H22B 0.9800 . ?
C22 H22C 0.9800 . ?
C23 Si11 1.880(3) . ?
C23 H23A 0.9800 . ?
C23 H23B 0.9800 . ?
C23 H23C 0.9800 . ?
C24 Si11 1.875(3) . ?
C24 H24A 0.9800 . ?
C24 H24B 0.9800 . ?
C24 H24C 0.9800 . ?
C25 Si12 1.870(3) . ?
C25 H25A 0.9800 . ?
C25 H25B 0.9800 . ?
C25 H25C 0.9800 . ?
C26 Si12 1.875(5) . ?
C26 H26A 0.9800 . ?
C26 H26B 0.9800 . ?
C26 H26C 0.9800 . ?
C27 Si12 1.858(4) . ?
C27 H27A 0.9800 . ?
C27 H27B 0.9800 . ?
C27 H27C 0.9800 . ?
C28 C32 1.410(5) . ?
C28 C29 1.410(7) . ?
C28 H28 0.9500 . ?
C29 C30 1.406(7) . ?
C29 H29 0.9500 . ?
C30 C31 1.425(5) . ?
C30 H30 0.9500 . ?
C31 C32 1.389(6) . ?
C31 H31 0.9500 . ?
C32 H32 0.9500 . ?
C33 C37 1.396(12) . ?
C33 C34 1.431(13) . ?
C33 H33 0.9500 . ?
C34 C35 1.422(12) . ?
C34 H34 0.9500 . ?
C35 C36 1.387(11) . ?
C35 H35 0.9500 . ?
C36 C37 1.401(9) . ?
C36 H36 0.9500 . ?
C37 H37 0.9500 . ?
C33A C37A 1.400(14) . ?
C33A C34A 1.401(8) . ?
C33A H33A 0.9500 . ?
C34A C35A 1.427(12) . ?
C34A H34A 0.9500 . ?
C35A C36A 1.396(12) . ?
C35A H35A 0.9500 . ?
C36A C37A 1.409(14) . ?
C36A H36A 0.9500 . ?
C37A H37A 0.9500 . ?
Si1 Si3 2.3475(9) . ?
Si1 Si4 2.3482(9) . ?
Si1 Si2 2.3491(9) . ?
Si5 Si6 2.3484(9) . ?
Si5 Si7 2.3484(9) . ?
Si5 Si8 2.3528(9) . ?
Si9 Si10 2.3432(10) . ?
Si9 Si12 2.3464(10) . ?
Si9 Si11 2.3500(11) . ?
